data_1525914
loop_
_publ_author_name
'Marezio, M.'
'McWhan, D.B.'
'Remeika, J.P.'
'Dernier, P.D.'

_publ_section_title
;
 Structural Aspects of the Metal-Insulator Transition in Cr-Doped V O2
;
_journal_name_full
;
Physical Review, Serie 3. B - Solid State (1,1970-17,1977)
;
_journal_page_first 2541
_journal_page_last 2551
_journal_volume 5
_journal_year 1972
_chemical_formula_sum 'Cr0.024 O2 V0.976'
_chemical_name_systematic 'V.976 Cr.024 O2'
_space_group_IT_number 12
_symmetry_space_group_name_Hall '-C 2y'
_symmetry_space_group_name_H-M 'C 1 2/m 1'
_cell_angle_alpha 90
_cell_angle_beta 91.88
_cell_angle_gamma 90
_cell_formula_units_Z 8
_cell_length_a 9.0664
_cell_length_b 5.797
_cell_length_c 4.5255
_cell_volume 237.723
_citation_journal_id_ASTM PLRBAQ
_cod_data_source_file Marezio_PLRBAQ_1972_1848.cif
_cod_data_source_block Cr0.024O2V0.976
_cod_original_cell_volume 237.7228
_cod_database_code 1525914

loop_
_symmetry_equiv_pos_as_xyz
x,y,z
-x,y,-z
-x,-y,-z
x,-y,z
x+1/2,y+1/2,z
-x+1/2,y+1/2,-z
-x+1/2,-y+1/2,-z
x+1/2,-y+1/2,z

loop_
_atom_site_label
_atom_site_type_symbol
_atom_site_fract_x
_atom_site_fract_y
_atom_site_fract_z
_atom_site_occupancy
_atom_site_U_iso_or_equiv
O2 O-2 0.3969 0 0.2089 1 0.0
V1 V+4 0 0.7189 0 0.976 0.0
O1 O-2 0.1482 0.2475 0.2942 1 0.0
Cr1 Cr+3 0 0.7189 0 0.024 0.0
Cr2 Cr+3 0.2314 0 0.5312 0.024 0.0
V2 V+4 0.2314 0 0.5312 0.976 0.0
O3 O-2 0.1 0 0.7987 1 0.0
